data_4038868
loop_
_publ_author_name
'Musina, Elvira I.'
'Wittmann, Tatiana I.'
'Musin, Lenar'
'Balueva, Anna S.'
'Shpagina, Alena S.'
'Litvinov, Igor A.'
'L\"onnecke, Peter'
'Hey-Hawkins, Evamarie'
'Karasik, Andrey A.'
'Sinyashin, Oleg G.'

_publ_section_title
;
 Dynamic covalent chemistry approach toward 18-membered
 P<sub>4</sub>N<sub>2</sub> macrocycles and their nickel(II) complexes.
;
_journal_name_full 'The Journal of organic chemistry'
_journal_paper_doi 10.1021/acs.joc.0c01317
_journal_year 2020
_chemical_formula_moiety 'C48 H66 N2 P4'
_chemical_formula_sum 'C48 H66 N2 P4'
_chemical_formula_weight 794.90
_space_group_crystal_system triclinic
_space_group_IT_number 2
_space_group_name_Hall '-P 1'
_space_group_name_H-M_alt 'P -1'
_atom_sites_solution_hydrogens difmap
_atom_sites_solution_primary dual
_atom_sites_solution_secondary difmap
_audit_creation_method SHELXL-2018/3
_cell_angle_alpha 104.584(4)
_cell_angle_beta 98.638(3)
_cell_angle_gamma 115.784(5)
_cell_formula_units_Z 2
_cell_length_a 12.6527(7)
_cell_length_b 13.7750(7)
_cell_length_c 16.0646(5)
_cell_measurement_reflns_used 3593
_cell_measurement_temperature 130(2)
_cell_measurement_theta_max 26.5620
_cell_measurement_theta_min 2.6390
_cell_volume 2329.0(2)
_computing_cell_refinement
;
CrysAlisPro, Agilent Technologies,
Version 1.171.37.35 (release 13-08-2014 CrysAlis171 .NET)
(compiled Aug 13 2014,18:06:01)
;
_computing_data_collection
;
CrysAlisPro, Agilent Technologies,
Version 1.171.37.35 (release 13-08-2014 CrysAlis171 .NET)
(compiled Aug 13 2014,18:06:01)
;
_computing_data_reduction
;
CrysAlisPro, Agilent Technologies,
Version 1.171.37.35 (release 13-08-2014 CrysAlis171 .NET)
(compiled Aug 13 2014,18:06:01)
;
_computing_molecular_graphics
;
 ORTEP3 for Windows
 L. J. Farrugia, J. Appl. Crystallogr. 1997, 30, 565.
;
_computing_publication_material
;
 WINGX
 L.J. Farrugia,
 J. Appl. Cryst., 2012, 45, 849-854.
;
_computing_structure_refinement 'SHELXL-2018/3 (Sheldrick, 2018)'
_computing_structure_solution
;
 SHELXT-2014
 Program for Crystal Structure Analysis (Release 2014-4)
 G. M. Sheldrick, Instit\"ut f\"ur Anorganische Chemie der Universit\"at,
 Tammanstrasse 4, D-3400 G\"ottingen, Germany.
 G. M. Sheldrick, Acta. Cryst., 2015, A71, 3 - 8
;
_diffrn_ambient_temperature 130(2)
_diffrn_detector_area_resol_mean 16.3560
_diffrn_measured_fraction_theta_full 0.999
_diffrn_measured_fraction_theta_max 0.838
_diffrn_measurement_device_type 'Xcalibur, Sapphire3, Gemini'
_diffrn_measurement_method '\w scans'
_diffrn_radiation_type MoK\a
_diffrn_radiation_wavelength 0.71073
_diffrn_reflns_av_R_equivalents 0.0636
_diffrn_reflns_av_unetI/netI 0.1172
_diffrn_reflns_Laue_measured_fraction_full 0.999
_diffrn_reflns_Laue_measured_fraction_max 0.838
_diffrn_reflns_limit_h_max 16
_diffrn_reflns_limit_h_min -16
_diffrn_reflns_limit_k_max 16
_diffrn_reflns_limit_k_min -16
_diffrn_reflns_limit_l_max 21
_diffrn_reflns_limit_l_min -19
_diffrn_reflns_number 19968
_diffrn_reflns_point_group_measured_fraction_full 0.999
_diffrn_reflns_point_group_measured_fraction_max 0.838
_diffrn_reflns_theta_full 25.350
_diffrn_reflns_theta_max 28.208
_diffrn_reflns_theta_min 2.245
_diffrn_source 'Enhance (Mo) X-ray Source'
_exptl_absorpt_coefficient_mu 0.195
_exptl_absorpt_correction_T_max 1.00000
_exptl_absorpt_correction_T_min 0.90534
_exptl_absorpt_correction_type multi-scan
_exptl_absorpt_process_details
;
CrysAlisPro, Agilent Technologies,
Version 1.171.37.35 (release 13-08-2014 CrysAlis171 .NET)
(compiled Aug 13 2014,18:06:01)
Empirical absorption correction using spherical harmonics,
 implemented in SCALE3 ABSPACK scaling algorithm.
Empirical absorption correction using spherical harmonics,
 implemented in SCALE3 ABSPACK scaling algorithm.
;
_exptl_crystal_colour 'clear colourless'
_exptl_crystal_density_diffrn 1.133
_exptl_crystal_description plate
_exptl_crystal_F_000 856
_exptl_crystal_size_max 0.20
_exptl_crystal_size_mid 0.20
_exptl_crystal_size_min 0.02
_refine_diff_density_max 0.346
_refine_diff_density_min -0.326
_refine_diff_density_rms 0.058
_refine_ls_extinction_method none
_refine_ls_goodness_of_fit_ref 1.008
_refine_ls_hydrogen_treatment refall
_refine_ls_matrix_type full
_refine_ls_number_parameters 764
_refine_ls_number_reflns 9637
_refine_ls_number_restraints 0
_refine_ls_restrained_S_all 1.008
_refine_ls_R_factor_all 0.1245
_refine_ls_R_factor_gt 0.0601
_refine_ls_shift/su_max 0.000
_refine_ls_shift/su_mean 0.000
_refine_ls_structure_factor_coef Fsqd
_refine_ls_weighting_details 'w=1/[\s^2^(Fo^2^)+(0.0311P)^2^] where P=(Fo^2^+2Fc^2^)/3'
_refine_ls_weighting_scheme calc
_refine_ls_wR_factor_gt 0.0995
_refine_ls_wR_factor_ref 0.1246
_reflns_Friedel_coverage 0.000
_reflns_number_gt 5534
_reflns_number_total 9637
_reflns_threshold_expression 'I > 2\s(I)'
_cod_data_source_file jo0c01317_si_002.cif
_cod_data_source_block comp3_x2507fin
_cod_database_code 4038868
_shelx_shelxl_version_number 2018/3
_shelx_space_group_comment
;
The symmetry employed for this shelxl refinement is uniquely defined
by the following loop, which should always be used as a source of
symmetry information in preference to the above space-group names.
They are only intended as comments.
;

loop_
_space_group_symop_operation_xyz
'x, y, z'
'-x, -y, -z'

loop_
_atom_site_label
_atom_site_type_symbol
_atom_site_fract_x
_atom_site_fract_y
_atom_site_fract_z
_atom_site_U_iso_or_equiv
_atom_site_adp_type
_atom_site_occupancy
_atom_site_site_symmetry_order
_atom_site_calc_flag
_atom_site_refinement_flags_posn
_atom_site_refinement_flags_adp
_atom_site_refinement_flags_occupancy
_atom_site_disorder_assembly
_atom_site_disorder_group
P1 P 0.60943(8) 0.89955(7) 0.39302(5) 0.0312(2) Uani 0.9734(8) 1 d . . P A 1
P2 P 0.72433(8) 0.45507(7) 0.42367(5) 0.0288(2) Uani 0.9734(8) 1 d . . P A 1
P3 P 0.59741(7) 0.16303(7) 0.15961(5) 0.0267(2) Uani 0.9734(8) 1 d . . P A 1
P4 P 0.72186(8) 0.71637(7) 0.17868(5) 0.0293(2) Uani 0.9734(8) 1 d . . P A 1
N1 N 0.5471(2) 0.7710(2) 0.21321(15) 0.0276(6) Uani 1 1 d . . . A 1
N2 N 0.5437(2) 0.24215(19) 0.31225(15) 0.0257(6) Uani 1 1 d . . . A 1
C1 C 0.6013(3) 0.7512(3) 0.1401(2) 0.0296(7) Uani 1 1 d . . . A 1
C2 C 0.6240(3) 0.8890(3) 0.2782(2) 0.0307(7) Uani 1 1 d . . . A 1
C3 C 0.7009(3) 0.8335(3) 0.4245(2) 0.0334(8) Uani 1 1 d . . . A 1
C4 C 0.6250(3) 0.7044(3) 0.4029(2) 0.0340(8) Uani 1 1 d . . . A 1
C5 C 0.7046(3) 0.6514(3) 0.4245(2) 0.0325(8) Uani 1 1 d . . . A 1
C6 C 0.6306(3) 0.5232(3) 0.4060(2) 0.0348(8) Uani 1 1 d . . . A 1
C7 C 0.5996(3) 0.3112(3) 0.4088(2) 0.0300(7) Uani 1 1 d . . . A 1
C8 C 0.6155(3) 0.1890(3) 0.28046(19) 0.0283(7) Uani 1 1 d . . . A 1
C9 C 0.6931(3) 0.3124(3) 0.1642(2) 0.0331(8) Uani 1 1 d . . . A 1
C10 C 0.6182(3) 0.3719(3) 0.1482(2) 0.0309(8) Uani 1 1 d . . . A 1
C11 C 0.6993(3) 0.4997(3) 0.1651(2) 0.0325(8) Uani 1 1 d . . . A 1
C12 C 0.6260(3) 0.5595(3) 0.1454(2) 0.0335(8) Uani 1 1 d . . . A 1
C13 C 0.4172(3) 0.7416(3) 0.1815(2) 0.0310(7) Uani 1 1 d . . . A 1
C14 C 0.3316(3) 0.6125(3) 0.1414(3) 0.0407(9) Uani 1 1 d . . . A 1
C15 C 0.1974(3) 0.5807(4) 0.1175(3) 0.0463(9) Uani 1 1 d . . . A 1
C16 C 0.1707(4) 0.6386(3) 0.0539(3) 0.0465(9) Uani 1 1 d . . . A 1
C17 C 0.2568(3) 0.7673(3) 0.0914(3) 0.0428(9) Uani 1 1 d . . . A 1
C18 C 0.3905(3) 0.7973(3) 0.1155(2) 0.0327(8) Uani 1 1 d . . . A 1
C19 C 0.7239(3) 1.0510(3) 0.4554(2) 0.0377(8) Uani 1 1 d . . . A 1
C20 C 0.8429(4) 1.1009(3) 0.4500(3) 0.0545(10) Uani 1 1 d . . . A 1
C21 C 0.9289(4) 1.2139(4) 0.5029(3) 0.0730(13) Uani 1 1 d . . . A 1
C22 C 0.8985(5) 1.2792(4) 0.5630(3) 0.0755(14) Uani 1 1 d . . . A 1
C23 C 0.7815(5) 1.2337(4) 0.5692(3) 0.0618(12) Uani 1 1 d . . . A 1
C24 C 0.6935(4) 1.1198(3) 0.5164(2) 0.0440(9) Uani 1 1 d . . . A 1
C25 C 0.7871(3) 0.5132(2) 0.54661(19) 0.0297(7) Uani 1 1 d . . . A 1
C26 C 0.7181(4) 0.5156(3) 0.6052(2) 0.0443(9) Uani 1 1 d . . . A 1
C27 C 0.7692(6) 0.5525(3) 0.6968(3) 0.0650(13) Uani 1 1 d . . . A 1
C28 C 0.8900(6) 0.5879(4) 0.7316(3) 0.0817(17) Uani 1 1 d . . . A 1
C29 C 0.9615(5) 0.5870(3) 0.6757(3) 0.0704(14) Uani 1 1 d . . . A 1
C30 C 0.9090(4) 0.5502(3) 0.5830(3) 0.0471(9) Uani 1 1 d . . . A 1
C31 C 0.4104(3) 0.1602(3) 0.2849(2) 0.0298(7) Uani 1 1 d . . . A 1
C32 C 0.3378(3) 0.2236(3) 0.2817(3) 0.0393(9) Uani 1 1 d . . . A 1
C33 C 0.2003(3) 0.1414(3) 0.2462(3) 0.0413(9) Uani 1 1 d . . . A 1
C34 C 0.1586(3) 0.0634(3) 0.3001(2) 0.0395(8) Uani 1 1 d . . . A 1
C35 C 0.2304(3) -0.0008(3) 0.3038(2) 0.0380(8) Uani 1 1 d . . . A 1
C36 C 0.3691(3) 0.0813(3) 0.3386(2) 0.0338(8) Uani 1 1 d . . . A 1
C37 C 0.7018(3) 0.1056(2) 0.1416(2) 0.0305(7) Uani 1 1 d . . . A 1
C38 C 0.7987(3) 0.1231(3) 0.2085(2) 0.0373(8) Uani 1 1 d . . . A 1
C39 C 0.8725(3) 0.0750(3) 0.1870(3) 0.0432(9) Uani 1 1 d . . . A 1
C40 C 0.8498(3) 0.0101(3) 0.0997(3) 0.0462(10) Uani 1 1 d . . . A 1
C41 C 0.7549(4) -0.0082(3) 0.0331(3) 0.0450(9) Uani 1 1 d . . . A 1
C42 C 0.6807(3) 0.0383(3) 0.0544(2) 0.0365(8) Uani 1 1 d . . . A 1
C43 C 0.7939(3) 0.7266(2) 0.0878(2) 0.0296(7) Uani 1 1 d . . . A 1
C44 C 0.7285(3) 0.6950(3) -0.0016(2) 0.0350(8) Uani 1 1 d . . . A 1
C45 C 0.7907(4) 0.7178(3) -0.0644(2) 0.0432(9) Uani 1 1 d . . . A 1
C46 C 0.9172(4) 0.7697(3) -0.0401(3) 0.0452(10) Uani 1 1 d . . . A 1
C47 C 0.9813(3) 0.7974(3) 0.0469(3) 0.0430(9) Uani 1 1 d . . . A 1
C48 C 0.9204(3) 0.7769(3) 0.1096(2) 0.0381(8) Uani 1 1 d . . . A 1
P1F P 0.732(3) 0.896(3) 0.357(2) 0.0312(2) Uani 0.0266(8) 1 d . . P A 2
P2F P 0.613(3) 0.445(3) 0.4712(19) 0.0288(2) Uani 0.0266(8) 1 d . . P A 2
P3F P 0.724(3) 0.278(3) 0.2241(19) 0.0267(2) Uani 0.0266(8) 1 d . . P A 2
P4F P 0.617(3) 0.616(3) 0.0843(19) 0.0293(2) Uani 0.0266(8) 1 d . . P A 2
H1A H 0.641(2) 0.821(2) 0.1223(17) 0.032(8) Uiso 1 1 d . . . B 1
H1B H 0.538(3) 0.681(2) 0.0874(18) 0.036(8) Uiso 1 1 d . . . C 1
H2A H 0.710(2) 0.907(2) 0.2839(17) 0.027(8) Uiso 1 1 d . . . D 1
H2B H 0.610(2) 0.950(2) 0.2565(17) 0.043(9) Uiso 1 1 d . . . E 1
H3A H 0.766(3) 0.849(2) 0.3969(19) 0.041(9) Uiso 1 1 d . . . F 1
H3B H 0.740(3) 0.873(3) 0.488(2) 0.046(10) Uiso 1 1 d . . . G 1
H4A H 0.574(2) 0.666(2) 0.3391(19) 0.035(8) Uiso 1 1 d . . . H 1
H4B H 0.561(3) 0.689(2) 0.4375(18) 0.040(8) Uiso 1 1 d . . . I 1
H5A H 0.765(3) 0.665(2) 0.3913(19) 0.040(9) Uiso 1 1 d . . . J 1
H5B H 0.756(2) 0.692(2) 0.4880(19) 0.035(8) Uiso 1 1 d . . . K 1
H6A H 0.583(2) 0.487(2) 0.3474(18) 0.031(9) Uiso 1 1 d . . . L 1
H6B H 0.571(3) 0.508(2) 0.4437(18) 0.039(9) Uiso 1 1 d . . . M 1
H7A H 0.542(2) 0.322(2) 0.4341(17) 0.031(8) Uiso 1 1 d . . . N 1
H7B H 0.637(2) 0.280(2) 0.4489(16) 0.024(7) Uiso 1 1 d . . . O 1
H8A H 0.711(3) 0.247(2) 0.3153(18) 0.049(9) Uiso 1 1 d . . . P 1
H8B H 0.595(2) 0.115(2) 0.2941(15) 0.023(7) Uiso 1 1 d . . . Q 1
H9A H 0.755(2) 0.361(2) 0.2214(18) 0.028(8) Uiso 1 1 d . . . R 1
H9B H 0.745(3) 0.314(3) 0.123(2) 0.050(10) Uiso 1 1 d . . . S 1
H10A H 0.563(3) 0.367(2) 0.1849(19) 0.041(9) Uiso 1 1 d . . . T 1
H10B H 0.562(3) 0.332(2) 0.085(2) 0.044(9) Uiso 1 1 d . . . U 1
H11A H 0.750(3) 0.536(2) 0.226(2) 0.040(9) Uiso 1 1 d . . . V 1
H11B H 0.756(2) 0.508(2) 0.1260(17) 0.026(7) Uiso 1 1 d . . . W 1
H12A H 0.570(3) 0.547(2) 0.1814(19) 0.041(9) Uiso 1 1 d . . . X 1
H12B H 0.578(2) 0.524(2) 0.0819(19) 0.031(8) Uiso 1 1 d . . . Y 1
H13 H 0.397(2) 0.772(2) 0.2382(18) 0.041(9) Uiso 1 1 d . . . Z 1
H14A H 0.353(3) 0.582(2) 0.0847(19) 0.041(9) Uiso 1 1 d . . . A 1
H14E H 0.350(2) 0.584(2) 0.1838(19) 0.038(9) Uiso 1 1 d . . . B 1
H15A H 0.183(3) 0.609(3) 0.170(2) 0.046(10) Uiso 1 1 d . . . C 1
H15E H 0.149(3) 0.497(3) 0.090(2) 0.049(10) Uiso 1 1 d . . . D 1
H16A H 0.180(3) 0.604(3) -0.007(2) 0.090(14) Uiso 1 1 d . . . E 1
H16E H 0.082(3) 0.621(3) 0.0417(19) 0.056(10) Uiso 1 1 d . . . F 1
H17A H 0.241(2) 0.801(2) 0.1461(19) 0.039(9) Uiso 1 1 d . . . G 1
H17E H 0.242(3) 0.806(3) 0.044(2) 0.067(11) Uiso 1 1 d . . . H 1
H18A H 0.409(2) 0.773(2) 0.0600(19) 0.039(9) Uiso 1 1 d . . . I 1
H18E H 0.448(2) 0.883(2) 0.1415(17) 0.030(8) Uiso 1 1 d . . . J 1
H20 H 0.865(3) 1.055(3) 0.410(2) 0.087(14) Uiso 1 1 d . . . K 1
H21 H 1.019(4) 1.249(4) 0.502(3) 0.123(18) Uiso 1 1 d . . . L 1
H22 H 0.960(3) 1.362(3) 0.605(2) 0.074(12) Uiso 1 1 d . . . M 1
H23 H 0.756(3) 1.273(3) 0.608(2) 0.056(11) Uiso 1 1 d . . . N 1
H24 H 0.612(3) 1.083(2) 0.5190(18) 0.036(9) Uiso 1 1 d . . . O 1
H26 H 0.636(3) 0.491(2) 0.5836(18) 0.030(9) Uiso 1 1 d . . . P 1
H27 H 0.713(4) 0.553(4) 0.736(3) 0.14(2) Uiso 1 1 d . . . Q 1
H28 H 0.928(3) 0.614(3) 0.796(3) 0.089(14) Uiso 1 1 d . . . R 1
H29 H 1.049(4) 0.609(3) 0.699(2) 0.084(14) Uiso 1 1 d . . . S 1
H30 H 0.956(3) 0.551(3) 0.546(2) 0.048(11) Uiso 1 1 d . . . T 1
H31 H 0.391(2) 0.116(2) 0.2217(17) 0.026(7) Uiso 1 1 d . . . U 1
H32A H 0.356(2) 0.272(2) 0.3371(17) 0.021(8) Uiso 1 1 d . . . V 1
H32E H 0.366(3) 0.272(3) 0.242(2) 0.058(10) Uiso 1 1 d . . . W 1
H33A H 0.179(3) 0.095(2) 0.1825(19) 0.036(9) Uiso 1 1 d . . . X 1
H33E H 0.156(3) 0.185(3) 0.2447(19) 0.056(10) Uiso 1 1 d . . . Y 1
H34A H 0.170(3) 0.114(3) 0.361(2) 0.053(10) Uiso 1 1 d . . . Z 1
H34E H 0.067(3) 0.006(2) 0.2737(17) 0.031(8) Uiso 1 1 d . . . A 1
H35A H 0.208(2) -0.050(2) 0.2418(18) 0.027(8) Uiso 1 1 d . . . B 1
H35E H 0.206(3) -0.050(2) 0.3413(19) 0.046(9) Uiso 1 1 d . . . C 1
H36A H 0.395(2) 0.128(2) 0.4034(18) 0.028(8) Uiso 1 1 d . . . D 1
H36E H 0.415(2) 0.039(2) 0.3363(16) 0.027(7) Uiso 1 1 d . . . E 1
H38 H 0.814(3) 0.169(3) 0.264(2) 0.045(10) Uiso 1 1 d . . . F 1
H39 H 0.943(3) 0.089(3) 0.239(2) 0.056(10) Uiso 1 1 d . . . G 1
H40 H 0.903(3) -0.026(3) 0.0855(19) 0.055(10) Uiso 1 1 d . . . H 1
H41 H 0.732(3) -0.058(3) -0.026(2) 0.058(11) Uiso 1 1 d . . . I 1
H42 H 0.612(3) 0.022(2) 0.0060(18) 0.042(9) Uiso 1 1 d . . . J 1
H44 H 0.643(3) 0.660(2) -0.0216(18) 0.040(9) Uiso 1 1 d . . . K 1
H45 H 0.742(3) 0.698(3) -0.127(2) 0.050(10) Uiso 1 1 d . . . L 1
H46 H 0.960(3) 0.789(2) -0.0794(19) 0.046(10) Uiso 1 1 d . . . M 1
H47 H 1.076(3) 0.831(3) 0.066(2) 0.058(10) Uiso 1 1 d . . . N 1
H48 H 0.957(3) 0.794(2) 0.1677(19) 0.035(9) Uiso 1 1 d . . . O 1

loop_
_atom_site_aniso_label
_atom_site_aniso_U_11
_atom_site_aniso_U_22
_atom_site_aniso_U_33
_atom_site_aniso_U_23
_atom_site_aniso_U_13
_atom_site_aniso_U_12
P1 0.0376(5) 0.0263(5) 0.0307(5) 0.0088(4) 0.0129(4) 0.0167(4)
P2 0.0361(5) 0.0255(5) 0.0259(5) 0.0090(4) 0.0112(4) 0.0154(4)
P3 0.0318(5) 0.0246(5) 0.0257(4) 0.0080(4) 0.0081(4) 0.0161(4)
P4 0.0372(5) 0.0275(5) 0.0283(5) 0.0104(4) 0.0116(4) 0.0194(4)
N1 0.0330(16) 0.0260(14) 0.0290(14) 0.0121(12) 0.0148(12) 0.0159(13)
N2 0.0299(15) 0.0253(14) 0.0226(13) 0.0074(11) 0.0087(12) 0.0147(12)
C1 0.039(2) 0.0298(19) 0.0307(19) 0.0151(17) 0.0154(17) 0.0214(17)
C2 0.036(2) 0.0272(18) 0.0313(18) 0.0106(15) 0.0103(16) 0.0170(16)
C3 0.039(2) 0.0292(19) 0.034(2) 0.0124(17) 0.0141(18) 0.0177(17)
C4 0.040(2) 0.0287(19) 0.034(2) 0.0117(16) 0.0119(18) 0.0168(17)
C5 0.036(2) 0.0281(19) 0.031(2) 0.0102(16) 0.0093(18) 0.0136(17)
C6 0.041(2) 0.0298(19) 0.033(2) 0.0140(17) 0.0100(19) 0.0156(17)
C7 0.039(2) 0.0282(18) 0.0234(17) 0.0094(15) 0.0065(16) 0.0179(17)
C8 0.032(2) 0.0277(18) 0.0280(17) 0.0097(15) 0.0085(15) 0.0180(16)
C9 0.038(2) 0.0277(19) 0.037(2) 0.0119(17) 0.0128(19) 0.0187(17)
C10 0.034(2) 0.0319(19) 0.035(2) 0.0154(17) 0.0136(18) 0.0199(17)
C11 0.040(2) 0.034(2) 0.035(2) 0.0162(17) 0.0168(18) 0.0234(18)
C12 0.040(2) 0.0312(19) 0.037(2) 0.0161(17) 0.0163(19) 0.0211(17)
C13 0.035(2) 0.0295(18) 0.0322(18) 0.0150(16) 0.0148(16) 0.0152(16)
C14 0.043(2) 0.034(2) 0.046(2) 0.0219(19) 0.0115(19) 0.0164(18)
C15 0.038(2) 0.038(2) 0.057(3) 0.020(2) 0.014(2) 0.0119(19)
C16 0.043(2) 0.044(2) 0.049(2) 0.017(2) 0.007(2) 0.020(2)
C17 0.041(2) 0.046(2) 0.047(2) 0.018(2) 0.0134(19) 0.025(2)
C18 0.037(2) 0.030(2) 0.039(2) 0.0177(17) 0.0146(18) 0.0205(17)
C19 0.052(2) 0.0271(18) 0.0325(19) 0.0089(16) 0.0060(17) 0.0218(18)
C20 0.049(3) 0.035(2) 0.068(3) 0.012(2) 0.013(2) 0.016(2)
C21 0.058(3) 0.037(3) 0.091(4) 0.010(3) -0.006(3) 0.012(2)
C22 0.088(4) 0.033(3) 0.071(3) 0.005(2) -0.018(3) 0.022(3)
C23 0.101(4) 0.042(3) 0.041(2) 0.002(2) 0.001(3) 0.048(3)
C24 0.055(3) 0.045(2) 0.037(2) 0.0153(19) 0.006(2) 0.031(2)
C25 0.036(2) 0.0192(16) 0.0300(17) 0.0072(14) 0.0063(16) 0.0126(15)
C26 0.051(3) 0.034(2) 0.042(2) 0.0104(18) 0.017(2) 0.016(2)
C27 0.110(4) 0.043(3) 0.034(2) 0.014(2) 0.026(3) 0.030(3)
C28 0.143(6) 0.040(3) 0.034(3) 0.000(2) -0.013(3) 0.041(3)
C29 0.070(4) 0.042(3) 0.067(3) -0.001(2) -0.023(3) 0.025(3)
C30 0.049(3) 0.034(2) 0.049(3) 0.0076(19) 0.010(2) 0.019(2)
C31 0.034(2) 0.0307(18) 0.0255(18) 0.0104(15) 0.0070(16) 0.0168(16)
C32 0.039(2) 0.037(2) 0.052(3) 0.021(2) 0.017(2) 0.0230(19)
C33 0.037(2) 0.045(2) 0.050(2) 0.023(2) 0.0121(19) 0.0242(19)
C34 0.037(2) 0.038(2) 0.043(2) 0.0155(19) 0.0142(19) 0.0173(19)
C35 0.042(2) 0.031(2) 0.040(2) 0.0142(18) 0.0102(18) 0.0163(18)
C36 0.038(2) 0.0301(19) 0.037(2) 0.0133(17) 0.0099(17) 0.0191(17)
C37 0.035(2) 0.0233(17) 0.0386(19) 0.0146(15) 0.0163(16) 0.0157(15)
C38 0.042(2) 0.033(2) 0.045(2) 0.0170(18) 0.0196(19) 0.0218(18)
C39 0.037(2) 0.043(2) 0.063(3) 0.029(2) 0.020(2) 0.0231(19)
C40 0.053(3) 0.031(2) 0.080(3) 0.032(2) 0.044(2) 0.028(2)
C41 0.056(3) 0.033(2) 0.052(3) 0.014(2) 0.030(2) 0.023(2)
C42 0.043(2) 0.0297(19) 0.037(2) 0.0121(16) 0.0150(18) 0.0164(17)
C43 0.035(2) 0.0233(17) 0.0342(18) 0.0103(15) 0.0137(16) 0.0159(15)
C44 0.030(2) 0.0312(19) 0.037(2) 0.0070(16) 0.0093(18) 0.0120(17)
C45 0.061(3) 0.040(2) 0.037(2) 0.0143(18) 0.018(2) 0.030(2)
C46 0.058(3) 0.035(2) 0.060(3) 0.024(2) 0.041(2) 0.026(2)
C47 0.039(2) 0.041(2) 0.057(3) 0.0159(19) 0.022(2) 0.0245(19)
C48 0.036(2) 0.039(2) 0.041(2) 0.0142(18) 0.0096(19) 0.0206(18)
P1F 0.0376(5) 0.0263(5) 0.0307(5) 0.0088(4) 0.0129(4) 0.0167(4)
P2F 0.0361(5) 0.0255(5) 0.0259(5) 0.0090(4) 0.0112(4) 0.0154(4)
P3F 0.0318(5) 0.0246(5) 0.0257(4) 0.0080(4) 0.0081(4) 0.0161(4)
P4F 0.0372(5) 0.0275(5) 0.0283(5) 0.0104(4) 0.0116(4) 0.0194(4)

loop_
_atom_type_symbol
_atom_type_description
_atom_type_scat_dispersion_real
_atom_type_scat_dispersion_imag
_atom_type_scat_source
P P 0.1023 0.0942 'International Tables Vol C Tables 4.2.6.8 and 6.1.1.4'
N N 0.0061 0.0033 'International Tables Vol C Tables 4.2.6.8 and 6.1.1.4'
C C 0.0033 0.0016 'International Tables Vol C Tables 4.2.6.8 and 6.1.1.4'
H H 0.0000 0.0000 'International Tables Vol C Tables 4.2.6.8 and 6.1.1.4'

loop_
_geom_angle_atom_site_label_1
_geom_angle_atom_site_label_2
_geom_angle_atom_site_label_3
_geom_angle
_geom_angle_site_symmetry_1
_geom_angle_site_symmetry_3
_geom_angle_publ_flag
C19 P1 C3 98.75(15) . . ?
C19 P1 C2 99.84(14) . . ?
C3 P1 C2 99.05(15) . . ?
C25 P2 C6 101.78(15) . . ?
C25 P2 C7 99.33(14) . . ?
C6 P2 C7 98.39(15) . . ?
C37 P3 C8 100.77(13) . . ?
C37 P3 C9 100.36(14) . . ?
C8 P3 C9 100.21(16) . . ?
C12 P4 C43 101.36(15) . . ?
C12 P4 C1 99.20(15) . . ?
C43 P4 C1 99.55(13) . . ?
C2 N1 C1 110.5(2) . . ?
C2 N1 C13 112.0(2) . . ?
C1 N1 C13 114.0(2) . . ?
C8 N2 C7 110.3(2) . . ?
C8 N2 C31 113.6(2) . . ?
C7 N2 C31 115.0(2) . . ?
N1 C1 P4 108.80(19) . . ?
N1 C1 H1A 112.7(15) . . ?
P4 C1 H1A 107.8(14) . . ?
N1 C1 H1B 109.9(16) . . ?
P4 C1 H1B 105.4(15) . . ?
H1A C1 H1B 112(2) . . ?
N1 C2 P1 112.0(2) . . ?
N1 C2 H2A 106.1(15) . . ?
P1 C2 H2A 104.6(15) . . ?
N1 C2 H2B 112.8(15) . . ?
P1 C2 H2B 112.2(14) . . ?
H2A C2 H2B 109(2) . . ?
C4 C3 P1 113.7(2) . . ?
C4 C3 H3A 109.6(17) . . ?
P1 C3 H3A 111.3(17) . . ?
C4 C3 H3B 110.5(18) . . ?
P1 C3 H3B 105.1(16) . . ?
H3A C3 H3B 106(2) . . ?
C3 C4 C5 112.3(3) . . ?
C3 C4 H4A 110.1(16) . . ?
C5 C4 H4A 110.7(15) . . ?
C3 C4 H4B 109.4(15) . . ?
C5 C4 H4B 110.6(14) . . ?
H4A C4 H4B 103(2) . . ?
C6 C5 C4 113.3(3) . . ?
C6 C5 H5A 109.0(16) . . ?
C4 C5 H5A 111.3(15) . . ?
C6 C5 H5B 109.8(15) . . ?
C4 C5 H5B 109.8(15) . . ?
H5A C5 H5B 103(2) . . ?
C5 C6 P2 114.2(2) . . ?
C5 C6 H6A 108.5(17) . . ?
P2 C6 H6A 107.6(17) . . ?
C5 C6 H6B 110.5(15) . . ?
P2 C6 H6B 110.0(14) . . ?
H6A C6 H6B 106(2) . . ?
N2 C7 P2 109.1(2) . . ?
N2 C7 H7A 110.8(17) . . ?
P2 C7 H7A 107.1(17) . . ?
N2 C7 H7B 117.7(14) . . ?
P2 C7 H7B 106.4(14) . . ?
H7A C7 H7B 105(2) . . ?
N2 C8 P3 110.75(19) . . ?
N2 C8 H8A 109.4(15) . . ?
P3 C8 H8A 106.8(15) . . ?
N2 C8 H8B 112.6(13) . . ?
P3 C8 H8B 111.4(13) . . ?
H8A C8 H8B 105.6(19) . . ?
C10 C9 P3 113.1(2) . . ?
C10 C9 H9A 106.2(16) . . ?
P3 C9 H9A 112.7(16) . . ?
C10 C9 H9B 112.6(16) . . ?
P3 C9 H9B 110.5(17) . . ?
H9A C9 H9B 101(2) . . ?
C11 C10 C9 112.5(3) . . ?
C11 C10 H10A 107.1(17) . . ?
C9 C10 H10A 113.7(16) . . ?
C11 C10 H10B 109.3(16) . . ?
C9 C10 H10B 109.9(16) . . ?
H10A C10 H10B 104(2) . . ?
C10 C11 C12 113.3(3) . . ?
C10 C11 H11A 107.9(17) . . ?
C12 C11 H11A 110.5(16) . . ?
C10 C11 H11B 108.8(14) . . ?
C12 C11 H11B 109.1(13) . . ?
H11A C11 H11B 107(2) . . ?
C11 C12 P4 113.4(2) . . ?
C11 C12 H12A 107.3(16) . . ?
P4 C12 H12A 106.2(16) . . ?
C11 C12 H12B 109.8(15) . . ?
P4 C12 H12B 111.6(16) . . ?
H12A C12 H12B 108(2) . . ?
N1 C13 C14 111.8(2) . . ?
N1 C13 C18 115.4(2) . . ?
C14 C13 C18 109.4(3) . . ?
N1 C13 H13 105.0(15) . . ?
C14 C13 H13 107.4(16) . . ?
C18 C13 H13 107.4(15) . . ?
C13 C14 C15 112.5(3) . . ?
C13 C14 H14A 106.7(16) . . ?
C15 C14 H14A 110.5(16) . . ?
C13 C14 H14E 105.5(18) . . ?
C15 C14 H14E 111.5(18) . . ?
H14A C14 H14E 110(2) . . ?
C14 C15 C16 111.0(3) . . ?
C14 C15 H15A 106.9(19) . . ?
C16 C15 H15A 108.0(18) . . ?
C14 C15 H15E 107.6(18) . . ?
C16 C15 H15E 111.7(18) . . ?
H15A C15 H15E 112(3) . . ?
C17 C16 C15 111.6(3) . . ?
C17 C16 H16A 109(2) . . ?
C15 C16 H16A 109(2) . . ?
C17 C16 H16E 110.7(18) . . ?
C15 C16 H16E 110.0(17) . . ?
H16A C16 H16E 106(3) . . ?
C16 C17 C18 112.0(3) . . ?
C16 C17 H17A 108.9(18) . . ?
C18 C17 H17A 107.7(17) . . ?
C16 C17 H17E 110.8(18) . . ?
C18 C17 H17E 108.9(17) . . ?
H17A C17 H17E 108(2) . . ?
C17 C18 C13 111.3(3) . . ?
C17 C18 H18A 108.2(16) . . ?
C13 C18 H18A 111.7(15) . . ?
C17 C18 H18E 112.4(15) . . ?
C13 C18 H18E 109.6(15) . . ?
H18A C18 H18E 104(2) . . ?
C20 C19 C24 117.4(3) . . ?
C20 C19 P1 123.4(3) . . ?
C24 C19 P1 119.0(3) . . ?
C21 C20 C19 121.5(4) . . ?
C21 C20 H20 121(2) . . ?
C19 C20 H20 118(2) . . ?
C22 C21 C20 120.5(5) . . ?
C22 C21 H21 118(3) . . ?
C20 C21 H21 121(3) . . ?
C23 C22 C21 119.8(4) . . ?
C23 C22 H22 118(2) . . ?
C21 C22 H22 123(2) . . ?
C22 C23 C24 120.6(4) . . ?
C22 C23 H23 123(2) . . ?
C24 C23 H23 116(2) . . ?
C23 C24 C19 120.3(4) . . ?
C23 C24 H24 124.6(18) . . ?
C19 C24 H24 115.1(18) . . ?
C30 C25 C26 117.6(3) . . ?
C30 C25 P2 118.0(3) . . ?
C26 C25 P2 124.3(3) . . ?
C27 C26 C25 121.3(4) . . ?
C27 C26 H26 118.3(17) . . ?
C25 C26 H26 120.4(17) . . ?
C28 C27 C26 120.3(5) . . ?
C28 C27 H27 123(3) . . ?
C26 C27 H27 117(3) . . ?
C27 C28 C29 120.1(4) . . ?
C27 C28 H28 122(2) . . ?
C29 C28 H28 118(2) . . ?
C28 C29 C30 119.2(4) . . ?
C28 C29 H29 122(2) . . ?
C30 C29 H29 119(2) . . ?
C25 C30 C29 121.5(4) . . ?
C25 C30 H30 119(2) . . ?
C29 C30 H30 120(2) . . ?
N2 C31 C36 116.0(2) . . ?
N2 C31 C32 110.4(3) . . ?
C36 C31 C32 111.2(3) . . ?
N2 C31 H31 104.1(15) . . ?
C36 C31 H31 111.4(15) . . ?
C32 C31 H31 102.7(14) . . ?
C33 C32 C31 112.0(3) . . ?
C33 C32 H32A 109.3(17) . . ?
C31 C32 H32A 109.1(16) . . ?
C33 C32 H32E 110.5(17) . . ?
C31 C32 H32E 108.1(17) . . ?
H32A C32 H32E 108(2) . . ?
C34 C33 C32 111.5(3) . . ?
C34 C33 H33A 110.1(17) . . ?
C32 C33 H33A 108.9(17) . . ?
C34 C33 H33E 111.9(17) . . ?
C32 C33 H33E 110.1(19) . . ?
H33A C33 H33E 104(2) . . ?
C33 C34 C35 111.3(3) . . ?
C33 C34 H34A 106.2(18) . . ?
C35 C34 H34A 112.1(17) . . ?
C33 C34 H34E 110.9(14) . . ?
C35 C34 H34E 109.8(14) . . ?
H34A C34 H34E 107(2) . . ?
C34 C35 C36 112.0(3) . . ?
C34 C35 H35A 104.4(15) . . ?
C36 C35 H35A 109.7(16) . . ?
C34 C35 H35E 111.9(16) . . ?
C36 C35 H35E 109.8(16) . . ?
H35A C35 H35E 109(2) . . ?
C31 C36 C35 111.6(3) . . ?
C31 C36 H36A 109.6(15) . . ?
C35 C36 H36A 111.2(15) . . ?
C31 C36 H36E 108.7(14) . . ?
C35 C36 H36E 111.5(15) . . ?
H36A C36 H36E 103.9(19) . . ?
C42 C37 C38 117.8(3) . . ?
C42 C37 P3 116.9(2) . . ?
C38 C37 P3 125.3(2) . . ?
C37 C38 C39 120.5(3) . . ?
C37 C38 H38 117.5(19) . . ?
C39 C38 H38 121.9(19) . . ?
C40 C39 C38 120.0(3) . . ?
C40 C39 H39 121.9(17) . . ?
C38 C39 H39 118.0(17) . . ?
C41 C40 C39 120.4(3) . . ?
C41 C40 H40 120.5(17) . . ?
C39 C40 H40 119.1(17) . . ?
C40 C41 C42 119.6(4) . . ?
C40 C41 H41 122.5(19) . . ?
C42 C41 H41 117.5(19) . . ?
C37 C42 C41 121.7(3) . . ?
C37 C42 H42 120.5(17) . . ?
C41 C42 H42 117.8(17) . . ?
C48 C43 C44 117.8(3) . . ?
C48 C43 P4 118.6(2) . . ?
C44 C43 P4 123.3(2) . . ?
C45 C44 C43 120.1(3) . . ?
C45 C44 H44 117.1(17) . . ?
C43 C44 H44 122.8(17) . . ?
C46 C45 C44 120.7(3) . . ?
C46 C45 H45 121.0(18) . . ?
C44 C45 H45 118.3(18) . . ?
C47 C46 C45 119.3(3) . . ?
C47 C46 H46 118.6(19) . . ?
C45 C46 H46 122.0(19) . . ?
C48 C47 C46 120.2(4) . . ?
C48 C47 H47 118.5(17) . . ?
C46 C47 H47 121.2(17) . . ?
C47 C48 C43 121.9(3) . . ?
C47 C48 H48 124.4(19) . . ?
C43 C48 H48 113.7(19) . . ?

loop_
_geom_bond_atom_site_label_1
_geom_bond_atom_site_label_2
_geom_bond_distance
_geom_bond_site_symmetry_2
_geom_bond_publ_flag
P1 C19 1.827(3) . ?
P1 C3 1.842(3) . ?
P1 C2 1.857(3) . ?
P2 C25 1.831(3) . ?
P2 C6 1.835(3) . ?
P2 C7 1.845(3) . ?
P3 C37 1.834(3) . ?
P3 C8 1.843(3) . ?
P3 C9 1.853(3) . ?
P4 C12 1.835(3) . ?
P4 C43 1.837(3) . ?
P4 C1 1.855(3) . ?
N1 C2 1.464(4) . ?
N1 C1 1.473(3) . ?
N1 C13 1.480(3) . ?
N2 C8 1.467(3) . ?
N2 C7 1.467(3) . ?
N2 C31 1.478(4) . ?
C1 H1A 1.01(3) . ?
C1 H1B 1.00(3) . ?
C2 H2A 0.98(2) . ?
C2 H2B 1.06(3) . ?
C3 C4 1.519(4) . ?
C3 H3A 0.96(3) . ?
C3 H3B 0.95(3) . ?
C4 C5 1.527(4) . ?
C4 H4A 0.99(3) . ?
C4 H4B 1.03(3) . ?
C5 C6 1.516(4) . ?
C5 H5A 0.97(3) . ?
C5 H5B 0.99(3) . ?
C6 H6A 0.91(3) . ?
C6 H6B 1.03(3) . ?
C7 H7A 0.93(3) . ?
C7 H7B 1.02(2) . ?
C8 H8A 1.07(3) . ?
C8 H8B 1.03(2) . ?
C9 C10 1.532(4) . ?
C9 H9A 0.96(3) . ?
C9 H9B 1.00(3) . ?
C10 C11 1.526(4) . ?
C10 H10A 0.97(3) . ?
C10 H10B 1.00(3) . ?
C11 C12 1.532(4) . ?
C11 H11A 0.95(3) . ?
C11 H11B 1.01(2) . ?
C12 H12A 0.97(3) . ?
C12 H12B 0.98(3) . ?
C13 C14 1.513(4) . ?
C13 C18 1.535(4) . ?
C13 H13 1.02(3) . ?
C14 C15 1.514(5) . ?
C14 H14A 1.03(3) . ?
C14 H14E 0.91(3) . ?
C15 C16 1.528(5) . ?
C15 H15A 0.92(3) . ?
C15 H15E 0.98(3) . ?
C16 C17 1.509(5) . ?
C16 H16A 1.03(4) . ?
C16 H16E 1.02(3) . ?
C17 C18 1.516(4) . ?
C17 H17A 0.97(3) . ?
C17 H17E 1.07(3) . ?
C18 H18A 0.97(3) . ?
C18 H18E 1.01(3) . ?
C19 C20 1.384(5) . ?
C19 C24 1.403(4) . ?
C20 C21 1.382(5) . ?
C20 H20 0.94(3) . ?
C21 C22 1.366(6) . ?
C21 H21 1.03(4) . ?
C22 C23 1.364(6) . ?
C22 H22 1.02(4) . ?
C23 C24 1.395(5) . ?
C23 H23 0.91(3) . ?
C24 H24 0.94(3) . ?
C25 C30 1.370(4) . ?
C25 C26 1.382(4) . ?
C26 C27 1.375(5) . ?
C26 H26 0.92(3) . ?
C27 C28 1.358(6) . ?
C27 H27 1.02(5) . ?
C28 C29 1.369(6) . ?
C28 H28 0.97(4) . ?
C29 C30 1.394(5) . ?
C29 H29 1.00(4) . ?
C30 H30 0.91(3) . ?
C31 C36 1.519(4) . ?
C31 C32 1.523(4) . ?
C31 H31 0.97(2) . ?
C32 C33 1.515(5) . ?
C32 H32A 0.89(2) . ?
C32 H32E 1.03(3) . ?
C33 C34 1.515(4) . ?
C33 H33A 0.98(3) . ?
C33 H33E 0.99(3) . ?
C34 C35 1.524(4) . ?
C34 H34A 0.99(3) . ?
C34 H34E 1.02(3) . ?
C35 C36 1.527(4) . ?
C35 H35A 0.97(3) . ?
C35 H35E 1.00(3) . ?
C36 H36A 0.99(3) . ?
C36 H36E 0.98(2) . ?
C37 C42 1.383(4) . ?
C37 C38 1.390(4) . ?
C38 C39 1.397(4) . ?
C38 H38 0.89(3) . ?
C39 C40 1.369(5) . ?
C39 H39 1.03(3) . ?
C40 C41 1.364(5) . ?
C40 H40 1.01(3) . ?
C41 C42 1.385(4) . ?
C41 H41 0.94(3) . ?
C42 H42 0.97(3) . ?
C43 C48 1.382(4) . ?
C43 C44 1.397(4) . ?
C44 C45 1.387(4) . ?
C44 H44 0.93(3) . ?
C45 C46 1.379(5) . ?
C45 H45 1.00(3) . ?
C46 C47 1.371(5) . ?
C46 H46 0.91(3) . ?
C47 C48 1.370(4) . ?
C47 H47 1.03(3) . ?
C48 H48 0.90(3) . ?
